data_1504118
loop_
_publ_author_name
'Palsuledesai, Charuta C.'
'Murru, Siva'
'Sahoo, Santosh K.'
'Patel, Bhisma K.'

_publ_section_title
;
 Acyl-isothiocyanates as efficient thiocyanate transfer reagents.
;
_journal_issue 15
_journal_name_full 'Organic letters'
_journal_page_first 3382
_journal_page_last 3385
_journal_paper_doi 10.1021/ol901561j
_journal_volume 11
_journal_year 2009
_chemical_formula_moiety 'C10 H9 N O2 S'
_chemical_formula_sum 'C10 H9 N O2 S'
_chemical_formula_weight 207.25
_chemical_name_systematic
; 
 ? 
;
_space_group_IT_number 61
_symmetry_cell_setting orthorhombic
_symmetry_space_group_name_Hall '-P 2ac 2ab'
_symmetry_space_group_name_H-M 'P b c a'
_atom_sites_solution_hydrogens geom
_atom_sites_solution_primary direct
_atom_sites_solution_secondary difmap
_audit_creation_method SHELXL-97
_cell_angle_alpha 90.00
_cell_angle_beta 90.00
_cell_angle_gamma 90.00
_cell_formula_units_Z 8
_cell_length_a 9.4658(2)
_cell_length_b 10.2821(2)
_cell_length_c 19.9354(4)
_cell_measurement_temperature 296(2)
_cell_volume 1940.28(7)
_computing_structure_refinement 'SHELXL-97 (Sheldrick, 1997)'
_computing_structure_solution 'SHELXS-97 (Sheldrick, 1990)'
_diffrn_ambient_temperature 296(2)
_diffrn_measured_fraction_theta_full 0.97
_diffrn_measured_fraction_theta_max 0.97
_diffrn_radiation_monochromator graphite
_diffrn_radiation_source 'fine-focus sealed tube'
_diffrn_radiation_type MoK\a
_diffrn_radiation_wavelength 0.71073
_diffrn_reflns_av_R_equivalents 0.0186
_diffrn_reflns_av_sigmaI/netI 0.0124
_diffrn_reflns_limit_h_max 14
_diffrn_reflns_limit_h_min -13
_diffrn_reflns_limit_k_max 15
_diffrn_reflns_limit_k_min -15
_diffrn_reflns_limit_l_max 29
_diffrn_reflns_limit_l_min -25
_diffrn_reflns_number 25598
_diffrn_reflns_theta_full 32.03
_diffrn_reflns_theta_max 32.03
_diffrn_reflns_theta_min 2.04
_exptl_absorpt_coefficient_mu 0.304
_exptl_absorpt_correction_type none
_exptl_crystal_density_diffrn 1.419
_exptl_crystal_density_method 'not measured'
_exptl_crystal_F_000 864
_exptl_crystal_size_max 0.3
_exptl_crystal_size_mid 0.2
_exptl_crystal_size_min 0.1
_refine_diff_density_max 0.302
_refine_diff_density_min -0.242
_refine_diff_density_rms 0.051
_refine_ls_extinction_method none
_refine_ls_goodness_of_fit_ref 1.034
_refine_ls_hydrogen_treatment constr
_refine_ls_matrix_type full
_refine_ls_number_parameters 128
_refine_ls_number_reflns 3268
_refine_ls_number_restraints 0
_refine_ls_restrained_S_all 1.034
_refine_ls_R_factor_all 0.0473
_refine_ls_R_factor_gt 0.0372
_refine_ls_shift/su_max 0.001
_refine_ls_shift/su_mean 0.000
_refine_ls_structure_factor_coef Fsqd
_refine_ls_weighting_details 'calc w=1/[\s^2^(Fo^2^)+(0.1200P)^2^+0.0000P] where P=(Fo^2^+2Fc^2^)/3'
_refine_ls_weighting_scheme calc
_refine_ls_wR_factor_gt 0.1426
_refine_ls_wR_factor_ref 0.1581
_reflns_number_gt 2597
_reflns_number_total 3268
_reflns_threshold_expression >2sigma(I)
_cod_data_source_file ol901561j_si_004.cif
_cod_data_source_block siva1
_cod_database_code 1504118

loop_
_symmetry_equiv_pos_as_xyz
'x, y, z'
'-x+1/2, -y, z+1/2'
'-x, y+1/2, -z+1/2'
'x+1/2, -y+1/2, -z'
'-x, -y, -z'
'x-1/2, y, -z-1/2'
'x, -y-1/2, z-1/2'
'-x-1/2, y-1/2, z'

loop_
_atom_site_label
_atom_site_type_symbol
_atom_site_fract_x
_atom_site_fract_y
_atom_site_fract_z
_atom_site_U_iso_or_equiv
_atom_site_adp_type
_atom_site_occupancy
_atom_site_symmetry_multiplicity
_atom_site_calc_flag
_atom_site_refinement_flags
S1 S 0.10777(3) 0.63553(3) 0.232557(16) 0.04618(15) Uani 1 1 d .
O1 O 0.35951(10) 1.18822(8) 0.50256(5) 0.0500(2) Uani 1 1 d .
O2 O -0.00309(10) 0.81770(10) 0.31532(5) 0.0575(3) Uani 1 1 d .
C1 C 0.27308(17) 1.26289(12) 0.54605(7) 0.0555(3) Uani 1 1 d .
H1A H 0.2106 1.3162 0.5199 0.083 Uiso 1 1 calc R
H1B H 0.3315 1.3173 0.5736 0.083 Uiso 1 1 calc R
H1C H 0.2186 1.2057 0.5740 0.083 Uiso 1 1 calc R
C5 C 0.18778(11) 0.91997(9) 0.37056(5) 0.0332(2) Uani 1 1 d .
C2 C 0.29686(12) 1.10252(9) 0.46058(5) 0.0371(2) Uani 1 1 d .
C7 C 0.38726(12) 1.02630(11) 0.42202(6) 0.0405(3) Uani 1 1 d .
H7 H 0.4845 1.0363 0.4262 0.049 Uiso 1 1 calc R
C4 C 0.09845(11) 0.99738(10) 0.40914(6) 0.0376(2) Uani 1 1 d .
H4 H 0.0012 0.9877 0.4047 0.045 Uiso 1 1 calc R
C6 C 0.33350(11) 0.93605(9) 0.37762(6) 0.0367(2) Uani 1 1 d .
H6 H 0.3949 0.8855 0.3522 0.044 Uiso 1 1 calc R
C3 C 0.15056(12) 1.08835(10) 0.45397(6) 0.0387(2) Uani 1 1 d .
H3 H 0.0893 1.1392 0.4793 0.046 Uiso 1 1 calc R
C8 C 0.12443(11) 0.82561(10) 0.32322(6) 0.0360(2) Uani 1 1 d .
C9 C 0.22094(11) 0.73755(9) 0.28400(5) 0.0356(2) Uani 1 1 d .
H9A H 0.2772 0.6846 0.3141 0.043 Uiso 1 1 calc R
H9B H 0.2841 0.7883 0.2560 0.043 Uiso 1 1 calc R
C10 C 0.23585(13) 0.54891(10) 0.19455(6) 0.0422(3) Uani 1 1 d .
N1 N 0.31767(15) 0.48580(12) 0.16772(7) 0.0642(4) Uani 1 1 d .

loop_
_atom_site_aniso_label
_atom_site_aniso_U_11
_atom_site_aniso_U_22
_atom_site_aniso_U_33
_atom_site_aniso_U_23
_atom_site_aniso_U_13
_atom_site_aniso_U_12
S1 0.0347(2) 0.0577(2) 0.0461(3) -0.01292(11) -0.00263(11) -0.00062(10)
O1 0.0478(5) 0.0526(5) 0.0496(5) -0.0126(4) -0.0015(4) -0.0046(3)
O2 0.0283(5) 0.0709(6) 0.0734(7) -0.0239(5) -0.0049(4) 0.0045(4)
C1 0.0665(9) 0.0513(6) 0.0487(7) -0.0132(5) 0.0037(6) -0.0027(6)
C5 0.0296(5) 0.0354(4) 0.0345(5) 0.0020(3) 0.0019(4) 0.0014(3)
C2 0.0396(6) 0.0375(4) 0.0341(5) 0.0010(3) -0.0009(4) -0.0009(4)
C7 0.0307(5) 0.0455(5) 0.0454(6) -0.0025(4) -0.0004(4) 0.0003(4)
C4 0.0293(5) 0.0419(5) 0.0415(6) -0.0005(4) 0.0027(4) 0.0014(3)
C6 0.0295(5) 0.0405(4) 0.0402(5) -0.0012(4) 0.0026(4) 0.0027(3)
C3 0.0369(6) 0.0420(5) 0.0374(6) -0.0032(4) 0.0048(5) 0.0040(4)
C8 0.0297(5) 0.0398(5) 0.0386(6) 0.0007(4) 0.0004(4) 0.0012(3)
C9 0.0306(5) 0.0392(4) 0.0370(5) -0.0004(3) -0.0013(4) -0.0005(3)
C10 0.0423(6) 0.0436(5) 0.0406(6) -0.0033(4) 0.0025(5) -0.0069(4)
N1 0.0545(7) 0.0599(6) 0.0781(9) -0.0185(5) 0.0162(6) -0.0061(5)

loop_
_atom_type_symbol
_atom_type_description
_atom_type_scat_dispersion_real
_atom_type_scat_dispersion_imag
_atom_type_scat_source
C C 0.0033 0.0016 'International Tables Vol C Tables 4.2.6.8 and 6.1.1.4'
H H 0.0000 0.0000 'International Tables Vol C Tables 4.2.6.8 and 6.1.1.4'
O O 0.0106 0.0060 'International Tables Vol C Tables 4.2.6.8 and 6.1.1.4'
S S 0.1246 0.1234 'International Tables Vol C Tables 4.2.6.8 and 6.1.1.4'
N N 0.0061 0.0033 'International Tables Vol C Tables 4.2.6.8 and 6.1.1.4'

loop_
_geom_angle_atom_site_label_1
_geom_angle_atom_site_label_2
_geom_angle_atom_site_label_3
_geom_angle
C10 S1 C9 97.75(5)
C2 O1 C1 118.57(10)
C4 C5 C6 118.45(9)
C4 C5 C8 118.72(9)
C6 C5 C8 122.82(9)
O1 C2 C7 116.05(10)
O1 C2 C3 124.08(10)
C7 C2 C3 119.87(10)
C6 C7 C2 120.41(10)
C3 C4 C5 121.74(10)
C7 C6 C5 120.57(10)
C4 C3 C2 118.94(10)
O2 C8 C5 121.78(10)
O2 C8 C9 119.57(10)
C5 C8 C9 118.65(9)
C8 C9 S1 106.42(7)
N1 C10 S1 176.55(11)

loop_
_geom_bond_atom_site_label_1
_geom_bond_atom_site_label_2
_geom_bond_distance
S1 C10 1.6844(13)
S1 C9 1.8165(10)
O1 C2 1.3523(13)
O1 C1 1.4178(15)
O2 C8 1.2200(14)
C5 C4 1.3928(14)
C5 C6 1.3963(15)
C5 C8 1.4805(14)
C2 C7 1.3918(16)
C2 C3 1.3986(16)
C7 C6 1.3796(15)
C4 C3 1.3846(15)
C8 C9 1.5052(14)
C10 N1 1.1433(17)

loop_
_cod_related_entry_id
_cod_related_entry_database
_cod_related_entry_code
1 ChemSpider 4203432
